data_8101263
loop_
_publ_author_name
'Engelhardt, Holger'
'Borrmann, Horst'
'Kniep, R\"udiger'

_publ_section_title
;
Crystal structure of rubidium vanadium(III) catena-[monohydrogenmonoborate-
bis(monophosphate)], RbV[BP~2~O~8~(OH)]
;
_journal_issue 2
_journal_name_full 'Zeitschrift f\"ur Kristallographie - New Crystal Structures'
_journal_page_first 203
_journal_page_last 206
_journal_volume 215
_journal_year 2000
_chemical_formula_structural 'Rb V [B P2 O8 (O H)]'
_chemical_formula_sum 'B H O9 P2 Rb V'
_chemical_formula_weight 354.17
_space_group_IT_number 14
_symmetry_cell_setting monoclinic
_symmetry_space_group_name_Hall '-P 2ybc'
_symmetry_space_group_name_H-M 'P 1 21/c 1'
_cell_angle_alpha 90.00
_cell_angle_beta 102.0781(8)
_cell_angle_gamma 90.00
_cell_formula_units_Z 4
_cell_length_a 9.3789(5)
_cell_length_b 8.3296(4)
_cell_length_c 9.6701(3)
_cell_measurement_temperature 293(2)
_cell_volume 738.73(6)
_diffrn_ambient_temperature 293(2)
_exptl_crystal_density_diffrn 3.184
_cod_original_sg_symbol_H-M 'P 21/c'
_cod_original_formula_sum 'H B O9 P2 Rb V'
_cod_database_code 8101263

loop_
_symmetry_equiv_pos_as_xyz
'x, y, z'
'-x, y+1/2, -z+1/2'
'-x, -y, -z'
'x, -y-1/2, z-1/2'

loop_
_atom_site_label
_atom_site_type_symbol
_atom_site_fract_x
_atom_site_fract_y
_atom_site_fract_z
_atom_site_U_iso_or_equiv
_atom_site_adp_type
_atom_site_occupancy
_atom_site_symmetry_multiplicity
_atom_site_Wyckoff_symbol
_atom_site_calc_flag
_atom_site_refinement_flags
_atom_site_disorder_assembly
_atom_site_disorder_group
Rb Rb 0.18820(10) 0.60155(11) 0.56009(9) 0.0259(3) Uani 1 4 e d . . .
V V 0.21066(14) 0.15015(15) 0.43376(13) 0.0067(3) Uani 1 4 e d . . .
B B 0.3343(10) 0.5590(10) 0.1957(9) 0.0089(18) Uani 1 4 e d . . .
P1 P 0.0740(2) 0.4353(2) 0.20751(19) 0.0062(4) Uani 1 4 e d . . .
P2 P 0.4220(2) 0.2406(2) 0.2171(2) 0.0071(4) Uani 1 4 e d . . .
O1 O 0.0761(6) 0.0085(6) 0.3073(5) 0.0101(11) Uani 1 4 e d . . .
O2 O 0.0891(6) 0.3343(6) 0.0805(5) 0.0127(12) Uani 1 4 e d . . .
O3 O 0.1059(6) 0.3426(6) 0.3463(5) 0.0101(11) Uani 1 4 e d . . .
O4 O 0.1874(5) 0.5768(6) 0.2232(5) 0.0095(11) Uani 1 4 e d . . .
O5 O 0.3168(7) 0.5496(7) 0.0384(6) 0.0117(13) Uani 1 4 e d . . .
O6 O 0.3480(6) 0.1288(6) 0.3027(5) 0.0121(12) Uani 1 4 e d . . .
O7 O 0.3658(6) 0.2223(6) 0.0597(5) 0.0129(12) Uani 1 4 e d . . .
O8 O 0.4111(6) 0.4171(6) 0.2643(5) 0.0113(11) Uani 1 4 e d . . .
O9 O 0.5887(5) 0.2059(6) 0.2510(5) 0.0093(11) Uani 1 4 e d . . .
H1 H 0.363(14) 0.577(17) 0.004(14) 0.06(5) Uiso 1 4 e d . . .

loop_
_atom_site_aniso_label
_atom_site_aniso_U_11
_atom_site_aniso_U_22
_atom_site_aniso_U_33
_atom_site_aniso_U_23
_atom_site_aniso_U_13
_atom_site_aniso_U_12
Rb 0.0300(5) 0.0231(5) 0.0239(5) -0.0063(4) 0.0041(4) -0.0053(4)
V 0.0056(6) 0.0077(7) 0.0067(7) 0.0004(5) 0.0010(5) -0.0007(5)
B 0.012(5) 0.008(5) 0.006(4) -0.001(3) 0.000(3) 0.001(4)
P1 0.0051(10) 0.0069(10) 0.0060(10) 0.0014(7) -0.0002(7) -0.0002(8)
P2 0.0050(9) 0.0075(10) 0.0083(10) 0.0004(7) 0.0001(7) 0.0006(8)
O1 0.007(3) 0.011(3) 0.012(3) -0.003(2) 0.002(2) -0.002(2)
O2 0.016(3) 0.016(3) 0.008(3) -0.003(2) 0.006(2) 0.000(2)
O3 0.012(3) 0.008(3) 0.009(3) 0.001(2) -0.001(2) 0.000(2)
O4 0.008(3) 0.009(3) 0.011(3) -0.001(2) 0.000(2) -0.001(2)
O5 0.011(3) 0.010(3) 0.014(3) -0.002(2) 0.001(2) -0.004(2)
O6 0.011(3) 0.008(3) 0.020(3) 0.003(2) 0.009(2) 0.001(2)
O7 0.015(3) 0.013(3) 0.009(3) -0.001(2) -0.001(2) 0.003(2)
O8 0.014(3) 0.009(3) 0.009(3) 0.000(2) 0.001(2) 0.001(2)
O9 0.004(3) 0.010(3) 0.014(3) 0.003(2) 0.001(2) 0.003(2)

loop_
_geom_bond_atom_site_label_1
_geom_bond_atom_site_label_2
_geom_bond_distance
_geom_bond_site_symmetry_2
_geom_bond_publ_flag
Rb O9 2.948(5) 3_666 ?
Rb O1 2.952(5) 4_566 ?
Rb O3 2.975(5) . ?
Rb O4 3.110(5) 4_576 ?
Rb O3 3.113(5) 3_566 ?
Rb O6 3.156(5) 4_566 ?
Rb O5 3.170(6) 4_576 ?
Rb O7 3.171(5) 4_566 ?
Rb O4 3.263(5) . ?
Rb B 3.292(9) 4_576 ?
Rb O2 3.300(5) 2 ?
Rb P1 3.628(2) . ?
V O1 1.958(5) . ?
V O3 1.976(5) . ?
V O6 1.995(5) . ?
V O7 1.997(5) 4_566 ?
V O2 2.002(5) 4_566 ?
V O5 2.089(6) 4_566 ?
V Rb 4.1447(15) 4_565 ?
V Rb 4.2858(16) 3_566 ?
B O9 1.458(10) 2_655 ?
B O4 1.464(10) . ?
B O8 1.468(10) . ?
B O5 1.497(11) . ?
B Rb 3.292(9) 4_575 ?
P1 O1 1.513(5) 2 ?
P1 O2 1.520(5) . ?
P1 O3 1.523(5) . ?
P1 O4 1.574(5) . ?
P1 Rb 3.675(2) 3_566 ?
P2 O6 1.509(5) . ?
P2 O7 1.511(5) . ?
P2 O8 1.549(5) . ?
P2 O9 1.556(5) . ?
P2 Rb 3.721(2) 4_565 ?
P2 Rb 4.055(2) 3_666 ?
O1 P1 1.513(5) 2_545 ?
O1 Rb 2.952(5) 4_565 ?
O2 V 2.002(5) 4_565 ?
O2 Rb 3.300(5) 2_545 ?
O3 Rb 3.113(5) 3_566 ?
O4 Rb 3.110(5) 4_575 ?
O5 V 2.089(6) 4_565 ?
O5 Rb 3.170(6) 4_575 ?
O5 H1 0.64(12) . ?
O6 Rb 3.156(5) 4_565 ?
O7 V 1.997(5) 4_565 ?
O7 Rb 3.171(5) 4_565 ?
O9 B 1.458(10) 2_645 ?
O9 Rb 2.948(5) 3_666 ?
